data_7060602
loop_
_publ_author_name
'Chen, Xiang'
'Guo, Zhaoqi'
'Zhang, Cong'
'Zhang, Jianguo'
'Ma, Haixia'

_publ_section_title
;
 Boosting intermolecular interactions of fused cyclic explosives: the way
 to thermostable and insensitive energetic materials with high density
;
_journal_issue 21
_journal_name_full 'New Journal of Chemistry'
_journal_page_first 9358
_journal_page_last 9367
_journal_paper_doi 10.1039/D1NJ00924A
_journal_volume 45
_journal_year 2021
_chemical_formula_moiety 'C3 H2 N6 O'
_chemical_formula_sum 'C3 H2 N6 O'
_chemical_formula_weight 138.11
_space_group_crystal_system monoclinic
_space_group_IT_number 9
_space_group_name_Hall 'C -2yc'
_space_group_name_H-M_alt 'C 1 c 1'
_atom_sites_solution_hydrogens geom
_atom_sites_solution_primary direct
_audit_creation_date 2021-03-21
_audit_creation_method
;
Olex2 1.2
(compiled 2018.05.29 svn.r3508 for OlexSys, GUI svn.r5506)
;
_audit_update_record
;
2021-03-31 deposited with the CCDC.	2021-04-19 downloaded from the CCDC.
;
_cell_angle_alpha 90
_cell_angle_beta 92.903(4)
_cell_angle_gamma 90
_cell_formula_units_Z 4
_cell_length_a 12.6514(15)
_cell_length_b 5.2884(6)
_cell_length_c 7.4471(8)
_cell_measurement_reflns_used 2734
_cell_measurement_temperature 296.15
_cell_measurement_theta_max 38.84
_cell_measurement_theta_min 6.192
_cell_volume 497.61(10)
_computing_cell_refinement 'SAINT v8.37A (Bruker, 2015)'
_computing_data_collection 'Bruker APEX3 Bruker-AXS, Madison WI'
_computing_data_reduction 'SAINT v8.37A (Bruker, 2015)'
_computing_molecular_graphics 'Olex2 (Dolomanov et al., 2009)'
_computing_publication_material 'Olex2 (Dolomanov et al., 2009)'
_computing_structure_refinement 'ShelXL (Sheldrick, 2015)'
_computing_structure_solution 'ShelXS (Sheldrick, 2008)'
_diffrn_ambient_temperature 296.15
_diffrn_measured_fraction_theta_full 0.927
_diffrn_measured_fraction_theta_max 0.940
_diffrn_measurement_device_type 'CCD area detector'
_diffrn_measurement_method 'phi and omega scans'
_diffrn_radiation_monochromator graphite
_diffrn_radiation_type MoK\a
_diffrn_radiation_wavelength 0.71073
_diffrn_reflns_av_R_equivalents 0.0176
_diffrn_reflns_av_unetI/netI 0.0251
_diffrn_reflns_Laue_measured_fraction_full 0.927
_diffrn_reflns_Laue_measured_fraction_max 0.940
_diffrn_reflns_limit_h_max 12
_diffrn_reflns_limit_h_min -16
_diffrn_reflns_limit_k_max 6
_diffrn_reflns_limit_k_min -6
_diffrn_reflns_limit_l_max 9
_diffrn_reflns_limit_l_min -9
_diffrn_reflns_number 1552
_diffrn_reflns_point_group_measured_fraction_full 0.757
_diffrn_reflns_point_group_measured_fraction_max 0.757
_diffrn_reflns_theta_full 25.242
_diffrn_reflns_theta_max 26.998
_diffrn_reflns_theta_min 6.192
_exptl_absorpt_coefficient_mu 0.149
_exptl_absorpt_correction_T_max 0.7477
_exptl_absorpt_correction_T_min 0.6580
_exptl_absorpt_correction_type multi-scan
_exptl_absorpt_process_details
'SADABS-2016/2 (Bruker,2016/2) was used for absorption correction. wR2(int) was 0.1536 before and 0.0362 after correction. The Ratio of minimum to maximum transmission is 0.8800. The \l/2 correction factor is Not present.'
_exptl_crystal_colour yellow
_exptl_crystal_colour_primary yellow
_exptl_crystal_density_diffrn 1.843
_exptl_crystal_description plate
_exptl_crystal_F_000 280
_exptl_crystal_size_max 0.31
_exptl_crystal_size_mid 0.23
_exptl_crystal_size_min 0.1
_refine_diff_density_max 0.194
_refine_diff_density_min -0.152
_refine_diff_density_rms 0.031
_refine_ls_abs_structure_details
;
 Flack x determined using 301 quotients [(I+)-(I-)]/[(I+)+(I-)]
 (Parsons, Flack and Wagner, Acta Cryst. B69 (2013) 249-259).
;
_refine_ls_abs_structure_Flack -0.6(7)
_refine_ls_extinction_method none
_refine_ls_goodness_of_fit_ref 1.066
_refine_ls_hydrogen_treatment constr
_refine_ls_matrix_type full
_refine_ls_number_parameters 92
_refine_ls_number_reflns 827
_refine_ls_number_restraints 2
_refine_ls_restrained_S_all 1.065
_refine_ls_R_factor_all 0.0247
_refine_ls_R_factor_gt 0.0244
_refine_ls_shift/su_max 0.000
_refine_ls_shift/su_mean 0.000
_refine_ls_structure_factor_coef Fsqd
_refine_ls_weighting_details 'w=1/[\s^2^(Fo^2^)+(0.0332P)^2^+0.2020P] where P=(Fo^2^+2Fc^2^)/3'
_refine_ls_weighting_scheme calc
_refine_ls_wR_factor_gt 0.0639
_refine_ls_wR_factor_ref 0.0641
_reflns_Friedel_coverage 0.606
_reflns_Friedel_fraction_full 0.586
_reflns_Friedel_fraction_max 0.572
_reflns_number_gt 819
_reflns_number_total 827
_reflns_threshold_expression 'I > 2\s(I)'
_cod_data_source_file d1nj00924a2.cif
_cod_data_source_block a_CCDC1
_cod_depositor_comments 'Adding full bibliography for 7060601--7060604.cif.'
_cod_database_code 7060602
_shelx_shelxl_version_number 2018/3
_shelx_space_group_comment
;
The symmetry employed for this shelxl refinement is uniquely defined
by the following loop, which should always be used as a source of
symmetry information in preference to the above space-group names.
They are only intended as comments.
;
_shelx_estimated_absorpt_t_max 0.985
_shelx_estimated_absorpt_t_min 0.955
_olex2_refinement_description
;
1. Fixed Uiso
 At 1.2 times of:
  All C(H) groups
 At 1.5 times of:
  All O(H) groups
2.a Aromatic/amide H refined with riding coordinates:
 C3(H3)
2.b Idealised tetrahedral OH refined as rotating group:
 O1(H1)
;
_olex2_submission_special_instructions 'No special instructions were received'

loop_
_space_group_symop_operation_xyz
'x, y, z'
'x, -y, z+1/2'
'x+1/2, y+1/2, z'
'x+1/2, -y+1/2, z+1/2'

loop_
_atom_site_label
_atom_site_type_symbol
_atom_site_fract_x
_atom_site_fract_y
_atom_site_fract_z
_atom_site_U_iso_or_equiv
_atom_site_adp_type
_atom_site_occupancy
_atom_site_site_symmetry_order
_atom_site_calc_flag
_atom_site_refinement_flags_posn
_atom_site_refinement_flags_adp
_atom_site_refinement_flags_occupancy
_atom_site_disorder_assembly
_atom_site_disorder_group
O1 O 0.33672(12) 0.4639(3) 0.69453(19) 0.0226(4) Uani 1 1 d . . . . .
H1 H 0.281433 0.540371 0.709159 0.034 Uiso 1 1 calc GR . . . .
N1 N 0.49132(13) 0.5116(3) 0.57006(19) 0.0176(4) Uani 1 1 d . . . . .
N2 N 0.54554(14) 0.6711(3) 0.4653(2) 0.0156(4) Uani 1 1 d . . . . .
N3 N 0.35284(13) 0.8296(4) 0.5323(2) 0.0179(4) Uani 1 1 d . . . . .
N6 N 0.66363(15) 0.8564(3) 0.3130(2) 0.0218(4) Uani 1 1 d . . . . .
N4 N 0.40748(14) 0.9740(3) 0.4338(2) 0.0189(4) Uani 1 1 d . . . . .
N5 N 0.57805(15) 1.0114(3) 0.3052(2) 0.0214(4) Uani 1 1 d . . . . .
C2 C 0.50677(17) 0.8958(4) 0.3993(3) 0.0168(4) Uani 1 1 d . . . . .
C1 C 0.39768(16) 0.6005(3) 0.5976(3) 0.0164(4) Uani 1 1 d . . . . .
C3 C 0.64387(17) 0.6528(4) 0.4101(3) 0.0206(4) Uani 1 1 d . . . . .
H3 H 0.690583 0.520190 0.435322 0.025 Uiso 1 1 calc R . . . .

loop_
_atom_site_aniso_label
_atom_site_aniso_U_11
_atom_site_aniso_U_22
_atom_site_aniso_U_33
_atom_site_aniso_U_23
_atom_site_aniso_U_13
_atom_site_aniso_U_12
O1 0.0183(8) 0.0229(8) 0.0275(8) 0.0051(6) 0.0093(6) 0.0036(6)
N1 0.0174(9) 0.0172(9) 0.0182(9) 0.0037(6) 0.0020(7) -0.0001(6)
N2 0.0150(8) 0.0173(7) 0.0145(7) 0.0008(7) 0.0015(5) 0.0012(7)
N3 0.0169(8) 0.0184(8) 0.0185(8) 0.0002(7) 0.0017(6) 0.0038(7)
N6 0.0173(8) 0.0248(9) 0.0236(8) -0.0002(6) 0.0045(7) 0.0006(7)
N4 0.0195(9) 0.0194(9) 0.0179(9) 0.0001(7) 0.0021(7) 0.0024(7)
N5 0.0219(10) 0.0215(8) 0.0210(8) 0.0032(6) 0.0039(7) 0.0005(7)
C2 0.0200(10) 0.0162(9) 0.0141(8) 0.0008(7) 0.0009(7) 0.0002(8)
C1 0.0169(10) 0.0178(9) 0.0147(8) -0.0015(8) 0.0020(7) 0.0011(7)
C3 0.0158(9) 0.0240(9) 0.0223(9) -0.0004(8) 0.0034(7) 0.0028(8)

loop_
_atom_type_symbol
_atom_type_description
_atom_type_scat_dispersion_real
_atom_type_scat_dispersion_imag
_atom_type_scat_source
C C 0.0033 0.0016 'International Tables Vol C Tables 4.2.6.8 and 6.1.1.4'
H H 0.0000 0.0000 'International Tables Vol C Tables 4.2.6.8 and 6.1.1.4'
N N 0.0061 0.0033 'International Tables Vol C Tables 4.2.6.8 and 6.1.1.4'
O O 0.0106 0.0060 'International Tables Vol C Tables 4.2.6.8 and 6.1.1.4'

loop_
_geom_angle_atom_site_label_1
_geom_angle_atom_site_label_2
_geom_angle_atom_site_label_3
_geom_angle
_geom_angle_site_symmetry_1
_geom_angle_site_symmetry_3
_geom_angle_publ_flag
C1 O1 H1 109.5 . . ?
C1 N1 N2 110.91(16) . . ?
N1 N2 C2 124.31(18) . . ?
C3 N2 N1 129.66(17) . . ?
C3 N2 C2 106.00(17) . . ?
N4 N3 C1 119.19(18) . . ?
C3 N6 N5 109.96(18) . . ?
N3 N4 C2 117.16(17) . . ?
C2 N5 N6 105.24(17) . . ?
N4 C2 N2 120.95(19) . . ?
N5 C2 N2 110.54(19) . . ?
N5 C2 N4 128.50(17) . . ?
O1 C1 N3 115.32(18) . . ?
N1 C1 O1 117.20(17) . . ?
N1 C1 N3 127.48(19) . . ?
N2 C3 H3 125.9 . . ?
N6 C3 N2 108.26(17) . . ?
N6 C3 H3 125.9 . . ?

loop_
_geom_bond_atom_site_label_1
_geom_bond_atom_site_label_2
_geom_bond_distance
_geom_bond_site_symmetry_2
_geom_bond_publ_flag
O1 H1 0.8200 . ?
O1 C1 1.302(3) . ?
N1 N2 1.358(2) . ?
N1 C1 1.300(3) . ?
N2 C2 1.368(3) . ?
N2 C3 1.333(3) . ?
N3 N4 1.285(3) . ?
N3 C1 1.414(2) . ?
N6 N5 1.357(3) . ?
N6 C3 1.328(3) . ?
N4 C2 1.359(3) . ?
N5 C2 1.320(3) . ?
C3 H3 0.9300 . ?

loop_
_geom_hbond_atom_site_label_D
_geom_hbond_atom_site_label_H
_geom_hbond_atom_site_label_A
_geom_hbond_distance_DH
_geom_hbond_distance_HA
_geom_hbond_distance_DA
_geom_hbond_angle_DHA
_geom_hbond_site_symmetry_A
_geom_hbond_publ_flag
O1 H1 N6 0.82 1.80 2.583(2) 159.7 4_465 yes
C3 H3 N3 0.93 2.37 3.240(3) 156.2 3_545 yes

loop_
_geom_torsion_atom_site_label_1
_geom_torsion_atom_site_label_2
_geom_torsion_atom_site_label_3
_geom_torsion_atom_site_label_4
_geom_torsion
_geom_torsion_site_symmetry_1
_geom_torsion_site_symmetry_2
_geom_torsion_site_symmetry_3
_geom_torsion_site_symmetry_4
_geom_torsion_publ_flag
N1 N2 C2 N4 -1.0(3) . . . . ?
N1 N2 C2 N5 178.75(17) . . . . ?
N1 N2 C3 N6 -178.67(17) . . . . ?
N2 N1 C1 O1 179.17(16) . . . . ?
N2 N1 C1 N3 0.0(2) . . . . ?
N3 N4 C2 N2 0.8(3) . . . . ?
N3 N4 C2 N5 -178.85(19) . . . . ?
N6 N5 C2 N2 -0.3(2) . . . . ?
N6 N5 C2 N4 179.40(18) . . . . ?
N4 N3 C1 O1 -179.27(18) . . . . ?
N4 N3 C1 N1 0.0(3) . . . . ?
N5 N6 C3 N2 0.5(2) . . . . ?
C2 N2 C3 N6 -0.65(19) . . . . ?
C1 N1 N2 C2 0.5(2) . . . . ?
C1 N1 N2 C3 178.24(18) . . . . ?
C1 N3 N4 C2 -0.3(2) . . . . ?
C3 N2 C2 N4 -179.13(17) . . . . ?
C3 N2 C2 N5 0.6(2) . . . . ?
C3 N6 N5 C2 -0.1(2) . . . . ?
